data_4030197
loop_
_publ_author_name
'Slade, Robert C. T.'
'West, Barbara, C.'
'Ramanan, A.'
'David, William I. F.'
'Harrison, William T. A.'

_publ_section_title
;
 The structure of LixKyWO3. A powder neutron diffraction study
;
_journal_name_full 'European Journal of Solid State and Inorganic Chemistry'
_journal_page_first 15
_journal_page_last 22
_journal_volume 26
_journal_year 1989
_chemical_formula_sum 'K0.23 Li0.09 O3 W'
_chemical_formula_weight 241.455
_space_group_IT_number 182
_symmetry_cell_setting hexagonal
_symmetry_Int_Tables_number 182
_symmetry_space_group_name_Hall 'P 6c 2c'
_symmetry_space_group_name_H-M 'P 63 2 2'
_cell_angle_alpha 90
_cell_angle_beta 90
_cell_angle_gamma 120
_cell_formula_units_Z 6
_cell_length_a 7.383(11)
_cell_length_b 7.383(11)
_cell_length_c 7.585(9)
_cell_volume 358.1(9)
_diffrn_ambient_temperature 293
_diffrn_radiation_probe neutron
_diffrn_radiation_type white
_exptl_crystal_density_diffrn 6.74
_pd_proc_ls_prof_R_factor 0.1819
_pd_proc_ls_prof_wR_expected 0.0504
_pd_proc_ls_prof_wR_factor 0.2039
_refine_ls_R_I_factor 0.1531
_cod_data_source_file EJSSIC-1989-26-15-22.cif
_cod_data_source_block LixKyWO3
_cod_original_cell_volume 358.1(13)
_cod_database_code 4030197

loop_
_symmetry_equiv_pos_site_id
_symmetry_equiv_pos_as_xyz
1 x,y,z
2 x-y,x,1/2+z
3 -y,x-y,z
4 -x,-y,1/2+z
5 -x+y,-x,z
6 y,-x+y,1/2+z
7 -y,-x,1/2-z
8 x-y,-y,-z
9 x,x-y,1/2-z
10 y,x,-z
11 -x+y,y,1/2-z
12 -x,-x+y,-z

loop_
_atom_site_label
_atom_site_type_symbol
_atom_site_thermal_displace_type
_atom_site_fract_x
_atom_site_fract_y
_atom_site_fract_z
_atom_site_occupancy
_atom_site_U_iso_or_equiv
W W Uiso 0.4850(8) 0.00000 0.00000 1.000 0.0006(5)
O1 O Uiso 0.5028(9) 0.0056(9) 0.25000 1.000 0.0263(10)
O2 O Uiso 0.4229(3) 0.2135(8) 0.9862(5) 1.000 0.0108(4)
Li Li Uiso 0.292(5) 0.584(5) 0.25000 0.13(2) 0.001(13)
K K Uiso 0.00000 0.00000 0.233(11) 0.36(4) 0.068(10)

loop_
_geom_angle_atom_site_label_1
_geom_angle_atom_site_label_2
_geom_angle_atom_site_label_3
_geom_angle
_geom_angle_site_symmetry_1
_geom_angle_site_symmetry_3
_geom_angle_publ_flag
O1 W O2 94.7(3) . 1_554 yes
O1 W O2 89.8(3) . 3_654 yes
O1 W O1 173.3(5) . 4_654 yes
O1 W O2 89.8(3) . 8_556 yes
O1 W O2 85.3(3) . 12_656 yes
O2 W O2 89.6(2) 1_554 3_654 yes
O1 W O2 89.8(3) 4_654 1_554 yes
O2 W O2 95.4(4) 1_554 8_556 yes
O2 W O2 175.1(3) 1_554 12_656 yes
O1 W O2 85.3(3) 4_654 3_654 yes
O2 W O2 175.1(4) 3_654 8_556 yes
O2 W O2 85.5(3) 3_654 12_656 yes
O1 W O2 94.7(3) 4_654 8_556 yes
O1 W O2 89.8(3) 4_654 12_656 yes
O2 W O2 89.6(2) 8_556 12_656 yes
W O1 W 177.8(4) . 4_655 yes
W O2 W 149.6(3) 1_556 5_666 yes
Li Li Li 60(5) 3_665 5_565 yes

loop_
_geom_bond_atom_site_label_1
_geom_bond_atom_site_label_2
_geom_bond_distance
_geom_bond_site_symmetry_2
_geom_bond_publ_flag
W O1 1.900(3) . yes
W O2 1.852(7) 1_554 yes
W O2 1.979(8) 3_654 yes
W O1 1.900(3) 4_654 yes
W O2 1.852(8) 8_556 yes
W O2 1.979(7) 12_656 yes
K K 0.26(12) 7_555 yes
Li Li 0.92(6) 3_665 yes
Li Li 0.92(5) 5_565 yes
